data_2221221
loop_
_publ_author_name
'Yu, Yan-Ping'
'Lin, Yuan-Yuan'
'Liu, Bing-Xin'

_publ_section_title
;
 1,2-Dimorpholinoethane-1,2-dithione
;
_journal_coeditor_code XU2457
_journal_issue 3
_journal_name_full 'Acta Crystallographica Section E'
_journal_page_first o511
_journal_paper_doi 10.1107/S1600536809001780
_journal_volume 65
_journal_year 2009
_chemical_formula_iupac 'C10 H16 N2 O2 S2'
_chemical_formula_moiety 'C10 H16 N2 O2 S2'
_chemical_formula_sum 'C10 H16 N2 O2 S2'
_chemical_formula_weight 260.37
_chemical_name_systematic
;
1,2-Dimorpholinoethane-1,2-dithione
;
_space_group_IT_number 15
_symmetry_cell_setting monoclinic
_symmetry_space_group_name_Hall '-C 2yc'
_symmetry_space_group_name_H-M 'C 1 2/c 1'
_atom_sites_solution_hydrogens geom
_atom_sites_solution_primary direct
_atom_sites_solution_secondary difmap
_audit_creation_method SHELXL-97
_cell_angle_alpha 90.00
_cell_angle_beta 93.633(2)
_cell_angle_gamma 90.00
_cell_formula_units_Z 8
_cell_length_a 34.661(7)
_cell_length_b 6.5155(12)
_cell_length_c 10.6632(19)
_cell_measurement_reflns_used 2010
_cell_measurement_temperature 295(2)
_cell_measurement_theta_max 25.0
_cell_measurement_theta_min 2.0
_cell_volume 2403.3(8)
_computing_cell_refinement 'SAINT (Bruker, 2004)'
_computing_data_collection 'SMART (Bruker, 2004)'
_computing_data_reduction 'SAINT (Bruker, 2004)'
_computing_molecular_graphics 'ORTEP-3 for Windows (Farrugia, 1997)'
_computing_publication_material 'WinGX (Farrugia, 1999)'
_computing_structure_refinement 'SHELXL97 (Sheldrick, 2008)'
_computing_structure_solution 'SHELXS97 (Sheldrick, 2008)'
_diffrn_ambient_temperature 295(2)
_diffrn_measured_fraction_theta_full 0.998
_diffrn_measured_fraction_theta_max 0.998
_diffrn_measurement_device_type 'Bruker APEX CCD'
_diffrn_measurement_method '\f and \w'
_diffrn_radiation_monochromator graphite
_diffrn_radiation_source 'fine-focus sealed tube'
_diffrn_radiation_type MoK\a
_diffrn_radiation_wavelength 0.71073
_diffrn_reflns_av_R_equivalents 0.0292
_diffrn_reflns_av_sigmaI/netI 0.0329
_diffrn_reflns_limit_h_max 40
_diffrn_reflns_limit_h_min -39
_diffrn_reflns_limit_k_max 7
_diffrn_reflns_limit_k_min -7
_diffrn_reflns_limit_l_max 7
_diffrn_reflns_limit_l_min -12
_diffrn_reflns_number 6026
_diffrn_reflns_theta_full 25.01
_diffrn_reflns_theta_max 25.01
_diffrn_reflns_theta_min 2.36
_diffrn_standards_interval_count 0
_diffrn_standards_interval_time 0
_diffrn_standards_number 0
_exptl_absorpt_coefficient_mu 0.430
_exptl_absorpt_correction_T_max 0.940
_exptl_absorpt_correction_T_min 0.905
_exptl_absorpt_correction_type multi-scan
_exptl_absorpt_process_details '(SADABS; Sheldrick, 1996)'
_exptl_crystal_colour colorless
_exptl_crystal_density_diffrn 1.439
_exptl_crystal_density_method 'not measured'
_exptl_crystal_description prism
_exptl_crystal_F_000 1104
_exptl_crystal_size_max 0.25
_exptl_crystal_size_mid 0.20
_exptl_crystal_size_min 0.15
_refine_diff_density_max 0.194
_refine_diff_density_min -0.197
_refine_ls_extinction_coef 0.0028(3)
_refine_ls_extinction_expression Fc^*^=kFc[1+0.001xFc^2^\l^3^/sin(2\q)]^-1/4^
_refine_ls_extinction_method 'SHELXL97 (Sheldrick, 2008)'
_refine_ls_goodness_of_fit_ref 1.048
_refine_ls_hydrogen_treatment constr
_refine_ls_matrix_type full
_refine_ls_number_parameters 146
_refine_ls_number_reflns 2118
_refine_ls_number_restraints 0
_refine_ls_restrained_S_all 1.048
_refine_ls_R_factor_all 0.0470
_refine_ls_R_factor_gt 0.0347
_refine_ls_shift/su_max 0.000
_refine_ls_shift/su_mean 0.000
_refine_ls_structure_factor_coef Fsqd
_refine_ls_weighting_details 'calc w=1/[\s^2^(Fo^2^)+(0.0357P)^2^+1.3632P] where P=(Fo^2^+2Fc^2^)/3'
_refine_ls_weighting_scheme calc
_refine_ls_wR_factor_gt 0.0787
_refine_ls_wR_factor_ref 0.0864
_reflns_number_gt 1673
_reflns_number_total 2118
_reflns_threshold_expression I>2\s(I)
_cod_data_source_file xu2457.cif
_cod_data_source_block I
_cod_original_sg_symbol_H-M 'C 2/c'
_cod_database_code 2221221
_cod_database_fobs_code 2221221

loop_
_symmetry_equiv_pos_as_xyz
'x, y, z'
'-x, y, -z+1/2'
'x+1/2, y+1/2, z'
'-x+1/2, y+1/2, -z+1/2'
'-x, -y, -z'
'x, -y, z-1/2'
'-x+1/2, -y+1/2, -z'
'x+1/2, -y+1/2, z-1/2'

loop_
_atom_site_type_symbol
_atom_site_label
_atom_site_fract_x
_atom_site_fract_y
_atom_site_fract_z
_atom_site_U_iso_or_equiv
_atom_site_adp_type
_atom_site_calc_flag
_atom_site_refinement_flags
_atom_site_occupancy
_atom_site_disorder_assembly
_atom_site_disorder_group
S S1 0.372884(17) -0.19547(8) 0.11699(5) 0.0400(2) Uani d . 1 . .
S S2 0.380220(17) 0.28649(9) 0.28638(5) 0.04075(19) Uani d . 1 . .
N N1 0.32643(5) 0.1044(3) 0.03467(16) 0.0338(4) Uani d . 1 . .
N N2 0.41166(5) 0.2706(3) 0.06457(16) 0.0322(4) Uani d . 1 . .
O O1 0.27344(4) 0.2067(3) -0.16300(16) 0.0515(5) Uani d . 1 . .
O O2 0.48123(4) 0.2411(3) -0.04519(17) 0.0557(5) Uani d . 1 . .
C C1 0.29717(6) -0.0402(4) -0.0084(2) 0.0458(6) Uani d . 1 . .
H H1A 0.2748 -0.0269 0.0412 0.055 Uiso calc R 1 . .
H H1B 0.3070 -0.1790 0.0014 0.055 Uiso calc R 1 . .
C C2 0.28575(7) 0.0009(4) -0.1446(2) 0.0504(6) Uani d . 1 . .
H H2A 0.3076 -0.0258 -0.1947 0.060 Uiso calc R 1 . .
H H2B 0.2650 -0.0913 -0.1727 0.060 Uiso calc R 1 . .
C C3 0.30297(7) 0.3439(4) -0.1261(2) 0.0489(6) Uani d . 1 . .
H H3A 0.2940 0.4833 -0.1412 0.059 Uiso calc R 1 . .
H H3B 0.3249 0.3208 -0.1765 0.059 Uiso calc R 1 . .
C C4 0.31559(6) 0.3191(3) 0.0111(2) 0.0400(6) Uani d . 1 . .
H H4A 0.3375 0.4079 0.0327 0.048 Uiso calc R 1 . .
H H4B 0.2947 0.3573 0.0626 0.048 Uiso calc R 1 . .
C C5 0.35897(6) 0.0447(3) 0.09058(18) 0.0294(5) Uani d . 1 . .
C C6 0.38568(6) 0.2090(3) 0.13964(18) 0.0288(5) Uani d . 1 . .
C C7 0.41350(6) 0.2047(3) -0.0666(2) 0.0356(5) Uani d . 1 . .
H H7A 0.4101 0.3225 -0.1218 0.043 Uiso calc R 1 . .
H H7B 0.3928 0.1081 -0.0878 0.043 Uiso calc R 1 . .
C C8 0.45103(6) 0.1074(4) -0.0844(2) 0.0490(6) Uani d . 1 . .
H H8A 0.4532 -0.0187 -0.0361 0.059 Uiso calc R 1 . .
H H8B 0.4529 0.0733 -0.1724 0.059 Uiso calc R 1 . .
C C9 0.47931(6) 0.2926(4) 0.0832(2) 0.0508(6) Uani d . 1 . .
H H9A 0.5013 0.3783 0.1093 0.061 Uiso calc R 1 . .
H H9B 0.4809 0.1682 0.1333 0.061 Uiso calc R 1 . .
C C10 0.44318(6) 0.4028(4) 0.1069(2) 0.0433(6) Uani d . 1 . .
H H10A 0.4421 0.4320 0.1958 0.052 Uiso calc R 1 . .
H H10B 0.4418 0.5315 0.0611 0.052 Uiso calc R 1 . .

loop_
_atom_site_aniso_label
_atom_site_aniso_U_11
_atom_site_aniso_U_22
_atom_site_aniso_U_33
_atom_site_aniso_U_12
_atom_site_aniso_U_13
_atom_site_aniso_U_23
S1 0.0510(4) 0.0286(3) 0.0395(4) 0.0032(3) -0.0054(3) 0.0015(2)
S2 0.0501(4) 0.0399(3) 0.0323(3) -0.0051(3) 0.0034(3) -0.0076(2)
N1 0.0288(9) 0.0299(9) 0.0418(11) -0.0012(8) -0.0053(8) 0.0005(8)
N2 0.0271(9) 0.0358(10) 0.0336(10) -0.0022(8) 0.0007(7) -0.0031(8)
O1 0.0382(9) 0.0582(11) 0.0560(11) 0.0050(8) -0.0147(7) 0.0016(8)
O2 0.0339(9) 0.0722(12) 0.0620(12) -0.0023(8) 0.0117(8) -0.0043(9)
C1 0.0345(12) 0.0426(14) 0.0587(16) -0.0099(11) -0.0092(11) 0.0003(11)
C2 0.0424(14) 0.0558(16) 0.0512(16) -0.0012(12) -0.0115(11) -0.0101(12)
C3 0.0402(13) 0.0461(15) 0.0594(16) 0.0046(12) -0.0054(11) 0.0089(12)
C4 0.0301(11) 0.0351(12) 0.0539(15) 0.0058(10) -0.0048(10) -0.0021(10)
C5 0.0327(11) 0.0323(11) 0.0234(11) 0.0004(9) 0.0030(8) -0.0003(9)
C6 0.0273(10) 0.0266(11) 0.0320(12) 0.0036(9) -0.0032(9) 0.0025(9)
C7 0.0347(12) 0.0405(13) 0.0316(12) 0.0002(10) 0.0013(9) 0.0012(10)
C8 0.0437(14) 0.0554(16) 0.0486(15) 0.0028(12) 0.0090(11) -0.0080(12)
C9 0.0314(13) 0.0636(17) 0.0571(17) -0.0067(12) -0.0003(11) 0.0028(13)
C10 0.0344(12) 0.0436(14) 0.0517(15) -0.0106(11) 0.0020(10) -0.0075(11)

loop_
_atom_type_symbol
_atom_type_description
_atom_type_scat_dispersion_real
_atom_type_scat_dispersion_imag
_atom_type_scat_source
C C 0.0033 0.0000 'International Tables Vol C Tables 4.2.6.8 and 6.1.1.4'
H H 0.0000 0.0000 'International Tables Vol C Tables 4.2.6.8 and 6.1.1.4'
S S 0.1246 0.0000 'International Tables Vol C Tables 4.2.6.8 and 6.1.1.4'

loop_
_geom_angle_atom_site_label_1
_geom_angle_atom_site_label_2
_geom_angle_atom_site_label_3
_geom_angle_site_symmetry_1
_geom_angle_site_symmetry_3
_geom_angle
_geom_angle_publ_flag
C5 N1 C1 . . 121.59(18) ?
C5 N1 C4 . . 124.67(17) ?
C1 N1 C4 . . 113.73(16) ?
C6 N2 C10 . . 122.03(18) ?
C6 N2 C7 . . 124.58(17) ?
C10 N2 C7 . . 113.29(17) ?
C3 O1 C2 . . 110.98(16) ?
C8 O2 C9 . . 110.79(18) ?
N1 C1 C2 . . 109.19(19) ?
N1 C1 H1A . . 109.8 ?
C2 C1 H1A . . 109.8 ?
N1 C1 H1B . . 109.8 ?
C2 C1 H1B . . 109.8 ?
H1A C1 H1B . . 108.3 ?
O1 C2 C1 . . 111.12(19) ?
O1 C2 H2A . . 109.4 ?
C1 C2 H2A . . 109.4 ?
O1 C2 H2B . . 109.4 ?
C1 C2 H2B . . 109.4 ?
H2A C2 H2B . . 108.0 ?
O1 C3 C4 . . 111.5(2) ?
O1 C3 H3A . . 109.3 ?
C4 C3 H3A . . 109.3 ?
O1 C3 H3B . . 109.3 ?
C4 C3 H3B . . 109.3 ?
H3A C3 H3B . . 108.0 ?
N1 C4 C3 . . 108.89(18) ?
N1 C4 H4A . . 109.9 ?
C3 C4 H4A . . 109.9 ?
N1 C4 H4B . . 109.9 ?
C3 C4 H4B . . 109.9 ?
H4A C4 H4B . . 108.3 ?
N1 C5 C6 . . 116.62(18) ?
N1 C5 S1 . . 126.50(16) ?
C6 C5 S1 . . 116.84(14) ?
N2 C6 C5 . . 116.33(18) ?
N2 C6 S2 . . 127.33(16) ?
C5 C6 S2 . . 116.28(15) ?
N2 C7 C8 . . 109.97(17) ?
N2 C7 H7A . . 109.7 ?
C8 C7 H7A . . 109.7 ?
N2 C7 H7B . . 109.7 ?
C8 C7 H7B . . 109.7 ?
H7A C7 H7B . . 108.2 ?
O2 C8 C7 . . 110.04(19) ?
O2 C8 H8A . . 109.7 ?
C7 C8 H8A . . 109.7 ?
O2 C8 H8B . . 109.7 ?
C7 C8 H8B . . 109.7 ?
H8A C8 H8B . . 108.2 ?
O2 C9 C10 . . 111.87(19) ?
O2 C9 H9A . . 109.2 ?
C10 C9 H9A . . 109.2 ?
O2 C9 H9B . . 109.2 ?
C10 C9 H9B . . 109.2 ?
H9A C9 H9B . . 107.9 ?
N2 C10 C9 . . 106.86(19) ?
N2 C10 H10A . . 110.4 ?
C9 C10 H10A . . 110.4 ?
N2 C10 H10B . . 110.4 ?
C9 C10 H10B . . 110.4 ?
H10A C10 H10B . . 108.6 ?

loop_
_geom_bond_atom_site_label_1
_geom_bond_atom_site_label_2
_geom_bond_site_symmetry_2
_geom_bond_distance
_geom_bond_publ_flag
S1 C5 . 1.656(2) ?
S2 C6 . 1.666(2) ?
N1 C5 . 1.301(2) ?
N1 C1 . 1.438(3) ?
N1 C4 . 1.466(3) ?
N2 C6 . 1.305(3) ?
N2 C10 . 1.441(2) ?
N2 C7 . 1.468(3) ?
O1 C3 . 1.397(3) ?
O1 C2 . 1.417(3) ?
O2 C8 . 1.405(3) ?
O2 C9 . 1.415(3) ?
C1 C2 . 1.505(3) ?
C1 H1A . 0.9700 ?
C1 H1B . 0.9700 ?
C2 H2A . 0.9700 ?
C2 H2B . 0.9700 ?
C3 C4 . 1.509(3) ?
C3 H3A . 0.9700 ?
C3 H3B . 0.9700 ?
C4 H4A . 0.9700 ?
C4 H4B . 0.9700 ?
C5 C6 . 1.488(3) ?
C7 C8 . 1.470(3) ?
C7 H7A . 0.9700 ?
C7 H7B . 0.9700 ?
C8 H8A . 0.9700 ?
C8 H8B . 0.9700 ?
C9 C10 . 1.479(3) ?
C9 H9A . 0.9700 ?
C9 H9B . 0.9700 ?
C10 H10A . 0.9700 ?
C10 H10B . 0.9700 ?

loop_
_geom_hbond_atom_site_label_D
_geom_hbond_atom_site_label_H
_geom_hbond_atom_site_label_A
_geom_hbond_site_symmetry_A
_geom_hbond_distance_DH
_geom_hbond_distance_HA
_geom_hbond_distance_DA
_geom_hbond_angle_DHA
_geom_hbond_publ_flag
C2 H2B O1 4_544 0.97 2.51 3.400(3) 153 y

loop_
_cod_related_entry_id
_cod_related_entry_database
_cod_related_entry_code
1 ChemSpider 305452
